data_7115362
loop_
_publ_author_name
'Bo Liu'
'Wei-Ping Wu'
'Lei Hou'
'Yao-Yu Wang'

_publ_section_title
;
 Four uncommon nanocage-based Ln-MOFs: highly selective luminescent
 sensing for Cu2+ ions and selective CO2 capture
;
_journal_name_full Chem.Commun.
_journal_page_first 8731
_journal_paper_doi 10.1039/C4cc03049D
_journal_volume 50
_journal_year 2014
_chemical_formula_sum 'C50 H36 Gd3 N4 O23'
_chemical_formula_weight 1532.58
_chemical_name_systematic
; 
 ? 
;
_space_group_IT_number 204
_symmetry_cell_setting cubic
_symmetry_space_group_name_Hall '-I 2 2 3'
_symmetry_space_group_name_H-M 'I m -3'
_atom_sites_solution_hydrogens geom
_atom_sites_solution_primary direct
_atom_sites_solution_secondary difmap
_audit_creation_method SHELXL-97
_cell_angle_alpha 90.00
_cell_angle_beta 90.00
_cell_angle_gamma 90.00
_cell_formula_units_Z 24
_cell_length_a 37.9569(9)
_cell_length_b 37.9569(9)
_cell_length_c 37.9569(9)
_cell_measurement_temperature 100(2)
_cell_volume 54686(2)
_computing_structure_refinement 'SHELXL-97 (Sheldrick, 1997)'
_computing_structure_solution 'SHELXS-97 (Sheldrick, 1990)'
_diffrn_ambient_temperature 100(2)
_diffrn_measured_fraction_theta_full 0.999
_diffrn_measured_fraction_theta_max 0.999
_diffrn_radiation_monochromator graphite
_diffrn_radiation_source 'fine-focus sealed tube'
_diffrn_radiation_type MoK\a
_diffrn_radiation_wavelength 0.71073
_diffrn_reflns_av_R_equivalents 0.0676
_diffrn_reflns_av_sigmaI/netI 0.0232
_diffrn_reflns_limit_h_max 46
_diffrn_reflns_limit_h_min -46
_diffrn_reflns_limit_k_max 46
_diffrn_reflns_limit_k_min -46
_diffrn_reflns_limit_l_max 46
_diffrn_reflns_limit_l_min -33
_diffrn_reflns_number 126452
_diffrn_reflns_theta_full 26.00
_diffrn_reflns_theta_max 26.00
_diffrn_reflns_theta_min 0.76
_exptl_absorpt_coefficient_mu 2.209
_exptl_absorpt_correction_T_max 0.6664
_exptl_absorpt_correction_T_min 0.6082
_exptl_absorpt_correction_type multi-scan
_exptl_absorpt_process_details sadabs
_exptl_crystal_colour colorless
_exptl_crystal_density_diffrn 1.117
_exptl_crystal_density_method 'not measured'
_exptl_crystal_description block
_exptl_crystal_F_000 17760
_exptl_crystal_size_max 0.25
_exptl_crystal_size_mid 0.25
_exptl_crystal_size_min 0.20
_platon_squeeze_details
;
;
_refine_diff_density_max 3.369
_refine_diff_density_min -10.551
_refine_diff_density_rms 0.344
_refine_ls_extinction_method none
_refine_ls_goodness_of_fit_ref 1.947
_refine_ls_hydrogen_treatment constr
_refine_ls_matrix_type full
_refine_ls_number_parameters 376
_refine_ls_number_reflns 9389
_refine_ls_number_restraints 90
_refine_ls_restrained_S_all 1.949
_refine_ls_R_factor_all 0.1377
_refine_ls_R_factor_gt 0.1306
_refine_ls_shift/su_max 0.001
_refine_ls_shift/su_mean 0.000
_refine_ls_structure_factor_coef Fsqd
_refine_ls_weighting_details 'calc w=1/[\s^2^(Fo^2^)+(0.2000P)^2^+0.0000P] where P=(Fo^2^+2Fc^2^)/3'
_refine_ls_weighting_scheme calc
_refine_ls_wR_factor_gt 0.4069
_refine_ls_wR_factor_ref 0.4149
_reflns_number_gt 8229
_reflns_number_total 9389
_reflns_threshold_expression >2sigma(I)
_cod_data_source_file c4cc03049d2.cif
_cod_data_source_block Gd
_cod_original_sg_symbol_H-M Im-3
_cod_database_code 7115362

loop_
_symmetry_equiv_pos_as_xyz
'x, y, z'
'-x, -y, z'
'-x, y, -z'
'x, -y, -z'
'z, x, y'
'z, -x, -y'
'-z, -x, y'
'-z, x, -y'
'y, z, x'
'-y, z, -x'
'y, -z, -x'
'-y, -z, x'
'x+1/2, y+1/2, z+1/2'
'-x+1/2, -y+1/2, z+1/2'
'-x+1/2, y+1/2, -z+1/2'
'x+1/2, -y+1/2, -z+1/2'
'z+1/2, x+1/2, y+1/2'
'z+1/2, -x+1/2, -y+1/2'
'-z+1/2, -x+1/2, y+1/2'
'-z+1/2, x+1/2, -y+1/2'
'y+1/2, z+1/2, x+1/2'
'-y+1/2, z+1/2, -x+1/2'
'y+1/2, -z+1/2, -x+1/2'
'-y+1/2, -z+1/2, x+1/2'
'-x, -y, -z'
'x, y, -z'
'x, -y, z'
'-x, y, z'
'-z, -x, -y'
'-z, x, y'
'z, x, -y'
'z, -x, y'
'-y, -z, -x'
'y, -z, x'
'-y, z, x'
'y, z, -x'
'-x+1/2, -y+1/2, -z+1/2'
'x+1/2, y+1/2, -z+1/2'
'x+1/2, -y+1/2, z+1/2'
'-x+1/2, y+1/2, z+1/2'
'-z+1/2, -x+1/2, -y+1/2'
'-z+1/2, x+1/2, y+1/2'
'z+1/2, x+1/2, -y+1/2'
'z+1/2, -x+1/2, y+1/2'
'-y+1/2, -z+1/2, -x+1/2'
'y+1/2, -z+1/2, x+1/2'
'-y+1/2, z+1/2, x+1/2'
'y+1/2, z+1/2, -x+1/2'

loop_
_atom_site_label
_atom_site_type_symbol
_atom_site_fract_x
_atom_site_fract_y
_atom_site_fract_z
_atom_site_U_iso_or_equiv
_atom_site_adp_type
_atom_site_occupancy
_atom_site_symmetry_multiplicity
_atom_site_calc_flag
_atom_site_refinement_flags
Gd1 Gd 0.18663(3) 1.0000 0.30957(2) 0.0398(4) Uani 1 2 d S
Gd2 Gd 0.243840(18) 0.911370(12) 0.255772(18) 0.0365(3) Uani 1 1 d .
O1 O 0.2426(3) 0.8828(3) 0.2011(3) 0.060(3) Uani 1 1 d U
O2 O 0.2552(4) 0.9391(4) 0.2017(4) 0.091(4) Uani 1 1 d U
O5 O 0.2996(3) 0.8834(2) 0.2592(3) 0.053(3) Uani 1 1 d .
O6 O 0.2997(4) 0.9401(3) 0.2664(4) 0.089(4) Uani 1 1 d .
O7 O 0.4121(3) 0.8186(3) 0.2613(3) 0.063(3) Uani 1 1 d D
O8 O 0.4621(4) 0.8424(5) 0.2770(5) 0.117(6) Uani 1 1 d D
O3 O 0.2542(3) 0.8186(3) 0.0869(3) 0.061(3) Uani 1 1 d DU
O4 O 0.2995(4) 0.8350(4) 0.0577(4) 0.093(4) Uani 1 1 d DU
O10 O 0.1247(6) 1.0000 0.3372(7) 0.103(7) Uani 1 2 d S
O11 O 0.1586(6) 1.0000 0.3709(6) 0.097(7) Uani 1 2 d S
O12 O 0.2245(3) 0.8526(2) 0.2702(2) 0.051(2) Uani 1 1 d .
C1 C 0.2524(6) 0.9112(4) 0.1831(4) 0.067(3) Uani 1 1 d DU
C2 C 0.2615(5) 0.9094(3) 0.1444(4) 0.061(4) Uani 1 1 d D
C3 C 0.2808(5) 0.9391(4) 0.1336(4) 0.079(5) Uani 1 1 d D
H3 H 0.2836 0.9592 0.1483 0.095 Uiso 1 1 calc R
C4 C 0.2956(6) 0.9375(4) 0.0998(5) 0.099(7) Uani 1 1 d D
C5 C 0.2931(6) 0.9060(3) 0.0809(4) 0.085(7) Uani 1 1 d D
H5 H 0.3054 0.9046 0.0591 0.102 Uiso 1 1 calc R
C6 C 0.2741(5) 0.8762(4) 0.0916(4) 0.081(4) Uani 1 1 d DU
C7 C 0.2591(5) 0.8783(4) 0.1251(4) 0.071(5) Uani 1 1 d D
H7 H 0.2471 0.8585 0.1347 0.085 Uiso 1 1 calc R
C9 C 0.3148(5) 0.9694(4) 0.0858(5) 0.095(7) Uani 1 1 d D
C10 C 0.3456(5) 0.9684(4) 0.0658(5) 0.088(6) Uani 1 1 d D
H10 H 0.3584 0.9472 0.0626 0.106 Uiso 1 1 calc R
C11 C 0.3567(9) 1.0000 0.0506(7) 0.107(11) Uani 1 2 d SD
H11 H 0.3716 1.0000 0.0305 0.128 Uiso 1 2 calc SR
C12 C 0.3153(4) 0.9117(4) 0.2672(5) 0.054(4) Uani 1 1 d .
C13 C 0.3540(5) 0.9079(4) 0.2727(6) 0.084(7) Uani 1 1 d D
C14 C 0.3733(4) 0.8771(4) 0.2681(7) 0.089(7) Uani 1 1 d D
H14 H 0.3623 0.8571 0.2578 0.107 Uiso 1 1 calc R
C15 C 0.4085(5) 0.8751(5) 0.2782(8) 0.129(9) Uani 1 1 d DU
C16 C 0.4235(6) 0.9049(5) 0.2935(6) 0.133(9) Uani 1 1 d DU
H16 H 0.4475 0.9040 0.3008 0.160 Uiso 1 1 calc R
C17 C 0.4049(5) 0.9361(4) 0.2987(4) 0.140(13) Uani 1 1 d DU
C18 C 0.3689(5) 0.9376(5) 0.2920(5) 0.086(6) Uani 1 1 d DU
H18 H 0.3553 0.9603 0.2964 0.103 Uiso 1 1 d R
C20 C 0.4210(6) 0.9708(5) 0.3117(9) 0.153(10) Uani 1 1 d DU
C21 C 0.4549(7) 0.9699(6) 0.3255(10) 0.162(10) Uani 1 1 d DU
H21 H 0.4698 0.9501 0.3226 0.194 Uiso 1 1 d R
C22 C 0.4692(12) 1.0000 0.3409(13) 0.163(10) Uani 1 2 d SDU
H22 H 0.4881 1.0000 0.3573 0.196 Uiso 1 2 d SR
C19 C 0.4306(5) 0.8425(4) 0.2718(3) 0.110(8) Uani 1 1 d D
C8 C 0.2757(3) 0.8405(4) 0.0779(3) 0.084(3) Uani 1 1 d DU
C25 C 0.2015(4) 0.8463(4) 0.2944(4) 0.060(4) Uani 1 1 d .
H25 H 0.1944 0.8690 0.3021 0.072 Uiso 1 1 d R
C26 C 0.1581(5) 0.8135(5) 0.3310(4) 0.066(4) Uani 1 1 d U
H26A H 0.1561 0.8358 0.3438 0.099 Uiso 1 1 calc R
H26B H 0.1631 0.7944 0.3477 0.099 Uiso 1 1 calc R
H26C H 0.1359 0.8086 0.3188 0.099 Uiso 1 1 calc R
C27 C 0.1975(5) 0.7845(4) 0.2838(6) 0.077(5) Uani 1 1 d .
H27A H 0.2177 0.7907 0.2690 0.115 Uiso 1 1 calc R
H27B H 0.1778 0.7771 0.2688 0.115 Uiso 1 1 calc R
H27C H 0.2040 0.7651 0.2996 0.115 Uiso 1 1 calc R
C23 C 0.2421(6) 1.0000 0.2550(6) 0.050(5) Uani 1 2 d S
H23 H 0.2587 1.0000 0.2362 0.060 Uiso 1 2 d SR
N1 N 0.3001(8) 1.0000 0.0970(9) 0.114(11) Uani 1 2 d SD
N2 N 0.4012(7) 1.0000 0.3103(7) 0.094(8) Uani 1 2 d SDU
O9 O 0.2311(3) 0.9719(2) 0.2679(3) 0.055(2) Uani 1 1 d .
O1W O 0.1566(6) 1.0000 0.2563(7) 0.109(8) Uani 1 2 d S
H1W H 0.1622 1.0183 0.2446 0.164 Uiso 1 1 d R
N3 N 0.1866(3) 0.8159(3) 0.3053(3) 0.047(3) Uani 1 1 d U
C24 C 0.1269(12) 1.0000 0.3711(12) 0.111(11) Uani 1 2 d SU
H24 H 0.1098 1.0000 0.3894 0.134 Uiso 1 2 calc SR

loop_
_atom_site_aniso_label
_atom_site_aniso_U_11
_atom_site_aniso_U_22
_atom_site_aniso_U_33
_atom_site_aniso_U_23
_atom_site_aniso_U_13
_atom_site_aniso_U_12
Gd1 0.0533(6) 0.0161(4) 0.0499(6) 0.000 0.0022(4) 0.000
Gd2 0.0518(5) 0.0070(4) 0.0506(5) 0.0000(2) 0.0161(3) 0.0001(2)
O1 0.096(7) 0.029(4) 0.054(6) 0.010(4) -0.006(5) 0.001(4)
O2 0.129(9) 0.059(7) 0.085(8) 0.003(6) 0.030(7) -0.025(6)
O5 0.055(6) 0.030(5) 0.073(7) -0.009(4) -0.008(5) -0.013(4)
O6 0.071(8) 0.044(7) 0.151(13) -0.009(8) 0.018(8) 0.008(6)
O7 0.043(6) 0.059(7) 0.088(9) 0.013(6) -0.018(5) -0.004(5)
O8 0.099(12) 0.108(13) 0.146(16) 0.018(12) 0.000(11) 0.019(10)
O3 0.072(7) 0.063(6) 0.049(6) 0.010(5) 0.023(5) 0.010(5)
O4 0.114(9) 0.079(7) 0.085(8) 0.011(6) 0.031(7) -0.005(7)
O10 0.116(17) 0.043(9) 0.15(2) 0.000 -0.002(16) 0.000
O11 0.099(16) 0.054(10) 0.14(2) 0.000 0.031(14) 0.000
O12 0.083(7) 0.036(5) 0.034(5) -0.001(4) 0.017(5) 0.005(5)
C1 0.102(8) 0.035(6) 0.064(7) 0.007(5) 0.012(6) -0.017(6)
C2 0.092(13) 0.033(7) 0.058(10) -0.009(6) 0.022(8) -0.006(7)
C3 0.097(14) 0.065(11) 0.076(12) -0.034(9) 0.015(10) -0.011(10)
C4 0.121(18) 0.060(12) 0.117(17) -0.049(12) 0.026(15) 0.009(11)
C5 0.14(2) 0.056(10) 0.057(10) 0.008(8) 0.030(11) 0.024(11)
C6 0.101(10) 0.064(8) 0.077(9) -0.009(7) 0.033(8) 0.020(8)
C7 0.116(15) 0.045(9) 0.051(9) -0.007(7) 0.030(9) 0.013(9)
C9 0.14(2) 0.070(14) 0.075(14) -0.005(10) 0.012(13) -0.015(13)
C10 0.117(17) 0.066(12) 0.082(14) -0.003(10) 0.006(12) -0.024(11)
C11 0.13(3) 0.14(3) 0.049(15) 0.000 0.042(17) 0.000
C12 0.054(9) 0.041(8) 0.066(10) 0.011(7) -0.021(7) 0.002(6)
C13 0.053(10) 0.052(10) 0.15(2) 0.030(11) -0.037(12) 0.003(7)
C14 0.045(9) 0.055(10) 0.17(2) -0.001(12) -0.036(12) -0.010(8)
C15 0.127(17) 0.064(10) 0.20(2) 0.030(13) -0.074(16) 0.013(11)
C16 0.133(17) 0.065(10) 0.20(2) 0.028(13) -0.074(16) 0.019(11)
C17 0.151(18) 0.056(12) 0.21(3) -0.023(16) -0.11(2) -0.022(14)
C18 0.120(14) 0.059(11) 0.079(13) -0.001(9) -0.028(12) 0.003(11)
C20 0.142(18) 0.051(10) 0.26(3) -0.010(11) -0.074(18) -0.007(10)
C21 0.144(18) 0.069(10) 0.27(3) -0.013(8) -0.066(18) -0.001(8)
C22 0.14(2) 0.075(12) 0.27(3) 0.000 -0.065(19) 0.000
C19 0.12(2) 0.058(12) 0.15(2) -0.005(14) -0.012(19) 0.028(14)
C8 0.103(8) 0.071(7) 0.078(7) 0.001(6) 0.033(6) 0.007(6)
C25 0.068(10) 0.050(8) 0.062(10) 0.029(7) -0.010(8) -0.008(7)
C26 0.087(10) 0.085(12) 0.027(6) 0.001(7) -0.024(6) -0.014(9)
C27 0.088(13) 0.040(8) 0.103(15) 0.019(9) -0.007(11) -0.015(8)
C23 0.072(14) 0.020(9) 0.059(12) 0.000 0.009(10) 0.000
N1 0.12(2) 0.070(16) 0.16(3) 0.000 0.06(2) 0.000
N2 0.098(11) 0.090(11) 0.093(11) 0.000 -0.007(8) 0.000
O9 0.071(7) 0.027(5) 0.066(6) -0.009(4) -0.001(5) 0.001(4)
O1W 0.091(16) 0.101(18) 0.14(2) 0.000 -0.038(14) 0.000
N3 0.040(6) 0.039(6) 0.061(7) 0.009(5) -0.011(5) 0.002(4)
C24 0.112(14) 0.111(14) 0.111(14) 0.000 -0.002(9) 0.000

loop_
_atom_type_symbol
_atom_type_description
_atom_type_scat_dispersion_real
_atom_type_scat_dispersion_imag
_atom_type_scat_source
C C 0.0033 0.0016 'International Tables Vol C Tables 4.2.6.8 and 6.1.1.4'
H H 0.0000 0.0000 'International Tables Vol C Tables 4.2.6.8 and 6.1.1.4'
N N 0.0061 0.0033 'International Tables Vol C Tables 4.2.6.8 and 6.1.1.4'
O O 0.0106 0.0060 'International Tables Vol C Tables 4.2.6.8 and 6.1.1.4'
Gd Gd -0.1653 3.9035 'International Tables Vol C Tables 4.2.6.8 and 6.1.1.4'

loop_
_geom_angle_atom_site_label_1
_geom_angle_atom_site_label_2
_geom_angle_atom_site_label_3
_geom_angle
_geom_angle_site_symmetry_1
_geom_angle_site_symmetry_3
O1W Gd1 O8 138.5(5) . 19_564
O1W Gd1 O8 138.5(5) . 42_554
O8 Gd1 O8 75.5(9) 19_564 42_554
O1W Gd1 O4 71.9(4) . 12_665
O8 Gd1 O4 148.7(6) 19_564 12_665
O8 Gd1 O4 73.9(6) 42_554 12_665
O1W Gd1 O4 71.9(4) . 35_665
O8 Gd1 O4 73.9(6) 19_564 35_665
O8 Gd1 O4 148.7(6) 42_554 35_665
O4 Gd1 O4 135.1(7) 12_665 35_665
O1W Gd1 O9 77.6(7) . 27_575
O8 Gd1 O9 71.5(6) 19_564 27_575
O8 Gd1 O9 101.3(6) 42_554 27_575
O4 Gd1 O9 121.1(4) 12_665 27_575
O4 Gd1 O9 75.1(4) 35_665 27_575
O1W Gd1 O9 77.6(7) . .
O8 Gd1 O9 101.3(6) 19_564 .
O8 Gd1 O9 71.5(6) 42_554 .
O4 Gd1 O9 75.1(4) 12_665 .
O4 Gd1 O9 121.1(4) 35_665 .
O9 Gd1 O9 49.4(4) 27_575 .
O1W Gd1 O11 126.0(9) . .
O8 Gd1 O11 76.3(7) 19_564 .
O8 Gd1 O11 76.3(7) 42_554 .
O4 Gd1 O11 90.1(4) 12_665 .
O4 Gd1 O11 90.1(4) 35_665 .
O9 Gd1 O11 147.2(4) 27_575 .
O9 Gd1 O11 147.2(4) . .
O1W Gd1 O10 84.6(9) . .
O8 Gd1 O10 108.7(7) 19_564 .
O8 Gd1 O10 108.7(7) 42_554 .
O4 Gd1 O10 75.5(4) 12_665 .
O4 Gd1 O10 75.5(4) 35_665 .
O9 Gd1 O10 149.1(4) 27_575 .
O9 Gd1 O10 149.1(4) . .
O11 Gd1 O10 41.4(8) . .
O1W Gd1 C23 74.8(8) . .
O8 Gd1 C23 87.3(6) 19_564 .
O8 Gd1 C23 87.3(6) 42_554 .
O4 Gd1 C23 97.7(4) 12_665 .
O4 Gd1 C23 97.7(4) 35_665 .
O9 Gd1 C23 24.8(2) 27_575 .
O9 Gd1 C23 24.8(2) . .
O11 Gd1 C23 159.1(7) . .
O10 Gd1 C23 159.5(8) . .
O1 Gd2 O2 55.7(4) . .
O1 Gd2 O3 88.3(4) . 12_665
O2 Gd2 O3 98.6(5) . 12_665
O1 Gd2 O5 81.9(4) . .
O2 Gd2 O5 94.9(5) . .
O3 Gd2 O5 154.8(3) 12_665 .
O1 Gd2 O9 127.7(4) . .
O2 Gd2 O9 77.0(4) . .
O3 Gd2 O9 77.2(4) 12_665 .
O5 Gd2 O9 126.8(3) . .
O1 Gd2 O7 152.5(3) . 42_554
O2 Gd2 O7 151.8(4) . 42_554
O3 Gd2 O7 86.7(4) 12_665 42_554
O5 Gd2 O7 91.3(4) . 42_554
O9 Gd2 O7 77.3(4) . 42_554
O1 Gd2 O12 76.5(3) . .
O2 Gd2 O12 132.0(4) . .
O3 Gd2 O12 74.1(4) 12_665 .
O5 Gd2 O12 81.1(3) . .
O9 Gd2 O12 141.6(4) . .
O7 Gd2 O12 76.1(3) 42_554 .
O1 Gd2 O6 112.0(5) . .
O2 Gd2 O6 77.4(6) . .
O3 Gd2 O6 150.2(4) 12_665 .
O5 Gd2 O6 53.9(4) . .
O9 Gd2 O6 73.2(4) . .
O7 Gd2 O6 84.3(5) 42_554 .
O12 Gd2 O6 130.3(4) . .
O1 Gd2 C12 99.3(5) . .
O2 Gd2 C12 87.4(6) . .
O3 Gd2 C12 172.1(5) 12_665 .
O5 Gd2 C12 27.4(4) . .
O9 Gd2 C12 99.4(4) . .
O7 Gd2 C12 85.6(5) 42_554 .
O12 Gd2 C12 105.6(4) . .
O6 Gd2 C12 26.6(4) . .
O1 Gd2 C1 28.5(4) . .
O2 Gd2 C1 27.2(4) . .
O3 Gd2 C1 95.3(5) 12_665 .
O5 Gd2 C1 87.1(5) . .
O9 Gd2 C1 102.5(4) . .
O7 Gd2 C1 177.9(5) 42_554 .
O12 Gd2 C1 105.0(4) . .
O6 Gd2 C1 93.6(6) . .
C12 Gd2 C1 92.3(6) . .
C1 O1 Gd2 94.2(8) . .
C1 O2 Gd2 95.6(10) . .
C12 O5 Gd2 92.9(9) . .
C12 O6 Gd2 91.8(10) . .
C19 O7 Gd2 141.2(12) . 48_455
C19 O8 Gd1 134.5(12) . 22_655
C8 O3 Gd2 132.3(10) . 6_566
C8 O4 Gd1 140.3(11) . 6_566
C24 O10 O11 42(2) . .
C24 O10 Gd1 110(3) . .
O11 O10 Gd1 68.9(10) . .
C24 O11 O10 45(2) . .
C24 O11 Gd1 115(3) . .
O10 O11 Gd1 69.7(12) . .
C25 O12 Gd2 122.6(9) . .
O2 C1 O1 114.3(13) . .
O2 C1 C2 123.8(13) . .
O1 C1 C2 121.8(12) . .
O2 C1 Gd2 57.2(8) . .
O1 C1 Gd2 57.3(7) . .
C2 C1 Gd2 173.0(15) . .
C7 C2 C3 124.2(13) . .
C7 C2 C1 122.3(12) . .
C3 C2 C1 111.5(11) . .
C4 C3 C2 116.1(13) . .
C4 C3 H3 122.0 . .
C2 C3 H3 122.0 . .
C5 C4 C3 118.7(14) . .
C5 C4 C9 122.7(13) . .
C3 C4 C9 118.5(12) . .
C4 C5 C6 125.2(16) . .
C4 C5 H5 117.4 . .
C6 C5 H5 117.4 . .
C7 C6 C5 115.4(15) . .
C7 C6 C8 113.4(12) . .
C5 C6 C8 128.7(12) . .
C2 C7 C6 119.9(14) . .
C2 C7 H7 120.0 . .
C6 C7 H7 120.0 . .
N1 C9 C10 122.4(17) . .
N1 C9 C4 112.4(12) . .
C10 C9 C4 125.0(13) . .
C9 C10 C11 117(2) . .
C9 C10 H10 121.4 . .
C11 C10 H10 121.4 . .
C10 C11 C10 118(2) . 27_575
C10 C11 H11 120.8 . .
C10 C11 H11 120.8 27_575 .
O6 C12 O5 120.9(15) . .
O6 C12 C13 124.4(14) . .
O5 C12 C13 114.3(13) . .
O6 C12 Gd2 61.6(9) . .
O5 C12 Gd2 59.7(8) . .
C13 C12 Gd2 174.0(11) . .
C14 C13 C18 120.6(15) . .
C14 C13 C12 125.8(15) . .
C18 C13 C12 112.1(14) . .
C13 C14 C15 121.1(17) . .
C13 C14 H14 119.4 . .
C15 C14 H14 119.4 . .
C14 C15 C16 118(2) . .
C14 C15 C19 122.0(17) . .
C16 C15 C19 120.4(14) . .
C17 C16 C15 123(2) . .
C17 C16 H16 118.6 . .
C15 C16 H16 118.6 . .
C18 C17 C16 120.5(18) . .
C18 C17 C20 114.6(16) . .
C16 C17 C20 124.9(17) . .
C17 C18 C13 116.2(17) . .
C17 C18 H18 120.1 . .
C13 C18 H18 122.8 . .
N2 C20 C21 124(2) . .
N2 C20 C17 118.3(17) . .
C21 C20 C17 118.1(16) . .
C20 C21 C22 120(3) . .
C20 C21 H21 121.9 . .
C22 C21 H21 117.7 . .
C21 C22 C21 110(3) 27_575 .
C21 C22 H22 124.8 27_575 .
C21 C22 H22 124.8 . .
O7 C19 O8 128(2) . .
O7 C19 C15 110.2(16) . .
O8 C19 C15 121.4(15) . .
O4 C8 O3 124.7(16) . .
O4 C8 C6 114.9(14) . .
O3 C8 C6 120.4(13) . .
O12 C25 N3 131.2(16) . .
O12 C25 H25 104.1 . .
N3 C25 H25 124.3 . .
N3 C26 H26A 109.5 . .
N3 C26 H26B 109.5 . .
H26A C26 H26B 109.5 . .
N3 C26 H26C 109.5 . .
H26A C26 H26C 109.5 . .
H26B C26 H26C 109.5 . .
N3 C27 H27A 109.5 . .
N3 C27 H27B 109.5 . .
H27A C27 H27B 109.5 . .
N3 C27 H27C 109.5 . .
H27A C27 H27C 109.5 . .
H27B C27 H27C 109.5 . .
O9 C23 O9 118(2) . 27_575
O9 C23 Gd1 59.0(10) . .
O9 C23 Gd1 59.0(10) 27_575 .
O9 C23 H23 121.2 . .
O9 C23 H23 121.2 27_575 .
Gd1 C23 H23 176.0 . .
C9 N1 C9 118(2) 27_575 .
C20 N2 C20 112(3) . 27_575
C23 O9 Gd2 132.7(11) . .
C23 O9 Gd1 96.3(10) . .
Gd2 O9 Gd1 130.9(5) . .
Gd1 O1W H1W 109.5 . .
C25 N3 C26 124.6(14) . .
C25 N3 C27 113.5(14) . .
C26 N3 C27 121.0(13) . .
O11 C24 O10 93(4) . .
O11 C24 H24 133.4 . .
O10 C24 H24 133.4 . .

loop_
_geom_bond_atom_site_label_1
_geom_bond_atom_site_label_2
_geom_bond_distance
_geom_bond_site_symmetry_2
Gd1 O1W 2.32(2) .
Gd1 O8 2.351(17) 19_564
Gd1 O8 2.351(17) 42_554
Gd1 O4 2.371(14) 12_665
Gd1 O4 2.371(14) 35_665
Gd1 O9 2.547(11) 27_575
Gd1 O9 2.547(11) .
Gd1 O11 2.56(2) .
Gd1 O10 2.57(2) .
Gd1 C23 2.95(2) .
Gd2 O1 2.343(11) .
Gd2 O2 2.346(14) .
Gd2 O3 2.373(12) 12_665
Gd2 O5 2.373(11) .
Gd2 O9 2.394(9) .
Gd2 O7 2.393(12) 42_554
Gd2 O12 2.413(9) .
Gd2 O6 2.417(14) .
Gd2 C12 2.746(15) .
Gd2 C1 2.777(14) .
O1 C1 1.330(17) .
O2 C1 1.27(2) .
O5 C12 1.267(17) .
O6 C12 1.230(18) .
O7 C19 1.211(9) .
O7 Gd2 2.393(12) 48_455
O8 C19 1.213(9) .
O8 Gd1 2.351(17) 22_655
O3 C8 1.213(9) .
O3 Gd2 2.373(12) 6_566
O4 C8 1.201(9) .
O4 Gd1 2.371(14) 6_566
O10 C24 1.29(4) .
O10 O11 1.81(4) .
O11 C24 1.20(4) .
O12 C25 1.290(18) .
C1 C2 1.511(9) .
C2 C7 1.394(9) .
C2 C3 1.405(9) .
C3 C4 1.403(9) .
C3 H3 0.9500 .
C4 C5 1.396(9) .
C4 C9 1.509(10) .
C5 C6 1.402(10) .
C5 H5 0.9500 .
C6 C7 1.395(9) .
C6 C8 1.45(2) .
C7 H7 0.9500 .
C9 N1 1.356(9) .
C9 C10 1.395(10) .
C10 C11 1.396(9) .
C10 H10 0.9500 .
C11 C10 1.396(9) 27_575
C11 H11 0.9500 .
C12 C13 1.49(2) .
C13 C14 1.391(10) .
C13 C18 1.46(3) .
C14 C15 1.394(10) .
C14 H14 0.9500 .
C15 C16 1.396(10) .
C15 C19 1.51(3) .
C16 C17 1.393(10) .
C16 H16 0.9500 .
C17 C18 1.391(10) .
C17 C20 1.53(3) .
C18 H18 1.0170 .
C20 N2 1.340(10) .
C20 C21 1.389(10) .
C21 C22 1.394(10) .
C21 H21 0.9500 .
C22 C21 1.394(10) 27_575
C22 H22 0.9500 .
C25 N3 1.348(18) .
C25 H25 0.9498 .
C26 N3 1.46(2) .
C26 H26A 0.9800 .
C26 H26B 0.9800 .
C26 H26C 0.9800 .
C27 N3 1.50(2) .
C27 H27A 0.9800 .
C27 H27B 0.9800 .
C27 H27C 0.9800 .
C23 O9 1.245(15) .
C23 O9 1.245(15) 27_575
C23 H23 0.9501 .
N1 C9 1.356(9) 27_575
N2 C20 1.340(10) 27_575
O1W H1W 0.8497 .
C24 H24 0.9500 .

loop_
_platon_squeeze_void_nr
_platon_squeeze_void_average_x
_platon_squeeze_void_average_y
_platon_squeeze_void_average_z
_platon_squeeze_void_volume
_platon_squeeze_void_count_electrons
1 0.000 0.000 0.000 5903.9 1425.3
2 0.500 0.000 0.000 2841.2 522.5
3 0.500 0.000 0.500 2844.6 520.8
4 0.000 0.000 0.500 2838.7 528.4
5 0.500 0.500 0.000 2842.8 527.8
6 0.500 0.500 0.500 5895.6 1426.3
7 0.000 0.500 0.000 2840.1 521.0
8 0.000 0.500 0.500 2838.3 521.6
